data_4514353
loop_
_publ_author_name
'Das, Uttam K.'
'Higman, Carolyn S.'
'Gabidullin, Bulat'
'Hein, Jason E.'
'Baker, R. Tom'

_publ_section_title
;
 Efficient and Selective Iron-Complex-Catalyzed Hydroboration of Aldehydes
;
_journal_issue 2
_journal_name_full 'ACS Catalysis'
_journal_page_first 1076
_journal_paper_doi 10.1021/acscatal.7b03785
_journal_volume 8
_journal_year 2018
_chemical_formula_sum 'C32 H32 Fe N2 O S4'
_chemical_formula_weight 644.68
_space_group_crystal_system triclinic
_space_group_IT_number 2
_space_group_name_Hall '-P 1'
_space_group_name_H-M_alt 'P -1'
_symmetry_space_group_name_Hall '-P 1'
_symmetry_space_group_name_H-M 'P -1'
_atom_sites_solution_hydrogens geom
_audit_creation_method SHELXL-2014/7
_cell_angle_alpha 64.3160(10)
_cell_angle_beta 67.1770(10)
_cell_angle_gamma 79.099(2)
_cell_formula_units_Z 2
_cell_length_a 10.4477(4)
_cell_length_b 12.8949(5)
_cell_length_c 13.2739(6)
_cell_measurement_reflns_used 9915
_cell_measurement_temperature 200(2)
_cell_measurement_theta_max 28.32
_cell_measurement_theta_min 2.71
_cell_volume 1484.95(11)
_computing_cell_refinement 'APEX II (Bruker, 2009)'
_computing_data_collection 'APEX II (Bruker, 2009)'
_computing_data_reduction 'SAINT (Bruker)'
_computing_molecular_graphics 'Mercury (Macrae et al., 2008)'
_computing_publication_material 'CIFTAB (Sheldrick, 1997)'
_computing_structure_refinement 'SHELXL-2014/7 (Sheldrick, 2014)'
_computing_structure_solution 'XT (Sheldrick, 2014)'
_diffrn_ambient_temperature 200(2)
_diffrn_measured_fraction_theta_full 0.985
_diffrn_measured_fraction_theta_max 0.971
_diffrn_measurement_device_type 'Bruker APEX-II CCD'
_diffrn_measurement_method '\f and \w scans'
_diffrn_radiation_type MoK\a
_diffrn_radiation_wavelength 0.71073
_diffrn_reflns_av_R_equivalents 0.0252
_diffrn_reflns_av_unetI/netI 0.0357
_diffrn_reflns_Laue_measured_fraction_full 0.985
_diffrn_reflns_Laue_measured_fraction_max 0.971
_diffrn_reflns_limit_h_max 13
_diffrn_reflns_limit_h_min -13
_diffrn_reflns_limit_k_max 15
_diffrn_reflns_limit_k_min -17
_diffrn_reflns_limit_l_max 16
_diffrn_reflns_limit_l_min -17
_diffrn_reflns_number 21135
_diffrn_reflns_point_group_measured_fraction_full 0.985
_diffrn_reflns_point_group_measured_fraction_max 0.971
_diffrn_reflns_theta_full 25.242
_diffrn_reflns_theta_max 28.335
_diffrn_reflns_theta_min 1.753
_exptl_absorpt_coefficient_mu 0.819
_exptl_absorpt_correction_T_max 0.7457
_exptl_absorpt_correction_T_min 0.6704
_exptl_absorpt_correction_type multi-scan
_exptl_absorpt_process_details 'SADABS, Bruker (2003)'
_exptl_crystal_colour blue
_exptl_crystal_density_diffrn 1.442
_exptl_crystal_description plate
_exptl_crystal_F_000 672
_exptl_crystal_size_max 0.140
_exptl_crystal_size_mid 0.110
_exptl_crystal_size_min 0.020
_refine_diff_density_max 0.727
_refine_diff_density_min -0.548
_refine_diff_density_rms 0.073
_refine_ls_extinction_method none
_refine_ls_goodness_of_fit_ref 1.050
_refine_ls_hydrogen_treatment constr
_refine_ls_matrix_type full
_refine_ls_number_parameters 490
_refine_ls_number_reflns 7187
_refine_ls_number_restraints 368
_refine_ls_restrained_S_all 1.059
_refine_ls_R_factor_all 0.0670
_refine_ls_R_factor_gt 0.0442
_refine_ls_shift/su_max 0.002
_refine_ls_shift/su_mean 0.000
_refine_ls_structure_factor_coef Fsqd
_refine_ls_weighting_details 'w=1/[\s^2^(Fo^2^)+(0.0574P)^2^+0.9366P] where P=(Fo^2^+2Fc^2^)/3'
_refine_ls_weighting_scheme calc
_refine_ls_wR_factor_gt 0.1076
_refine_ls_wR_factor_ref 0.1191
_reflns_Friedel_coverage 0.000
_reflns_number_gt 5403
_reflns_number_total 7187
_reflns_threshold_expression 'I > 2\s(I)'
_cod_data_source_file cs7b03785_si_002.cif
_cod_data_source_block shelx
_cod_depositor_comments 'Adding full bibliography for 4514352--4514354.cif.'
_cod_database_code 4514353
_shelx_shelxl_version_number 2014/7
_shelx_space_group_comment
;
The symmetry employed for this shelxl refinement is uniquely defined
by the following loop, which should always be used as a source of
symmetry information in preference to the above space-group names.
They are only intended as comments.
;
_shelx_estimated_absorpt_t_min 0.894
_shelx_estimated_absorpt_t_max 0.984

loop_
_space_group_symop_operation_xyz
'x, y, z'
'-x, -y, -z'

loop_
_atom_site_label
_atom_site_type_symbol
_atom_site_fract_x
_atom_site_fract_y
_atom_site_fract_z
_atom_site_U_iso_or_equiv
_atom_site_adp_type
_atom_site_occupancy
_atom_site_site_symmetry_order
_atom_site_calc_flag
_atom_site_refinement_flags_posn
_atom_site_refinement_flags_adp
_atom_site_refinement_flags_occupancy
_atom_site_disorder_assembly
_atom_site_disorder_group
Fe1 Fe 0.05561(3) 0.88462(3) 0.05262(3) 0.02564(10) Uani 1 1 d . . . . .
S1 S 0.02208(6) 1.02769(5) 0.11084(6) 0.02887(14) Uani 1 1 d . . . . .
S2 S 0.27802(6) 0.91632(5) -0.04662(6) 0.03312(15) Uani 1 1 d . . . . .
S3 S -0.30477(8) 0.48792(6) 0.37719(7) 0.0477(2) Uani 1 1 d . . . . .
N1 N -0.10385(19) 0.82127(16) 0.18122(18) 0.0273(4) Uani 1 1 d . . . . .
C1 C -0.1253(2) 0.9758(2) 0.2391(2) 0.0299(5) Uani 1 1 d . . . . .
C2 C -0.1876(3) 1.0319(3) 0.3150(3) 0.0425(6) Uani 1 1 d . . . . .
H2A H -0.1518 1.1022 0.2982 0.051 Uiso 1 1 calc R U . . .
C3 C -0.3027(3) 0.9853(3) 0.4157(3) 0.0513(8) Uani 1 1 d . . . . .
H3A H -0.3453 1.0228 0.4690 0.062 Uiso 1 1 calc R U . . .
C4 C -0.3546(3) 0.8841(3) 0.4376(3) 0.0500(7) Uani 1 1 d . . . . .
H4A H -0.4339 0.8526 0.5064 0.060 Uiso 1 1 calc R U . . .
C5 C -0.2947(3) 0.8272(2) 0.3625(2) 0.0381(6) Uani 1 1 d . . . . .
H5A H -0.3338 0.7583 0.3791 0.046 Uiso 1 1 calc R U . . .
C6 C -0.1756(2) 0.8708(2) 0.2611(2) 0.0295(5) Uani 1 1 d . . . . .
C8 C -0.2699(2) 0.6980(2) 0.1914(2) 0.0289(5) Uani 1 1 d . . . . .
C9 C -0.3091(3) 0.7876(2) 0.1020(2) 0.0373(6) Uani 1 1 d . . . . .
H9A H -0.2528 0.8534 0.0532 0.045 Uiso 1 1 calc R U . . .
C10 C -0.4280(3) 0.7836(3) 0.0821(3) 0.0439(7) Uani 1 1 d . . . . .
H10A H -0.4519 0.8453 0.0193 0.053 Uiso 1 1 calc R U . . .
C11 C -0.5114(3) 0.6899(3) 0.1537(3) 0.0437(7) Uani 1 1 d . . . . .
H11A H -0.5936 0.6871 0.1407 0.052 Uiso 1 1 calc R U . . .
C12 C -0.4767(3) 0.6005(2) 0.2437(3) 0.0393(6) Uani 1 1 d . . . . .
H12A H -0.5359 0.5366 0.2935 0.047 Uiso 1 1 calc R U . . .
C13 C -0.3551(2) 0.6023(2) 0.2631(2) 0.0319(5) Uani 1 1 d . . . . .
C14 C -0.4107(4) 0.3728(3) 0.4179(4) 0.0727(12) Uani 1 1 d . . . . .
H14A H -0.3902 0.3044 0.4816 0.109 Uiso 1 1 calc R U . . .
H14B H -0.5089 0.3954 0.4460 0.109 Uiso 1 1 calc R U . . .
H14C H -0.3913 0.3552 0.3484 0.109 Uiso 1 1 calc R U . . .
N2 N 0.0962(2) 0.73570(16) 0.06076(18) 0.0296(4) Uani 1 1 d D U . . .
C7 C -0.1383(2) 0.7034(2) 0.2127(2) 0.0303(5) Uani 1 1 d D U . . .
H7A H -0.1576 0.6613 0.3003 0.036 Uiso 1 1 calc R U . A 1
S4 S -0.01853(12) 0.38295(9) 0.19818(12) 0.0617(4) Uani 0.854(3) 1 d D U P B 1
C15 C -0.0086(3) 0.6448(3) 0.1510(3) 0.0290(8) Uani 0.854(3) 1 d D U P B 1
H15A H -0.0348 0.6081 0.1093 0.035 Uiso 0.854(3) 1 calc R U P B 1
C16 C 0.0529(3) 0.5542(2) 0.2395(3) 0.0313(7) Uani 0.854(3) 1 d D U P B 1
C17 C 0.1051(6) 0.5913(5) 0.2999(6) 0.0385(12) Uani 0.854(3) 1 d D U P B 1
H17A H 0.1013 0.6710 0.2837 0.046 Uiso 0.854(3) 1 calc R U P B 1
C18 C 0.1626(4) 0.5130(4) 0.3837(4) 0.0533(11) Uani 0.854(3) 1 d D U P B 1
H18A H 0.1973 0.5386 0.4252 0.064 Uiso 0.854(3) 1 calc R U P B 1
C19 C 0.1688(5) 0.3970(4) 0.4059(4) 0.0645(13) Uani 0.854(3) 1 d D U P B 1
H19A H 0.2099 0.3431 0.4616 0.077 Uiso 0.854(3) 1 calc R U P B 1
C20 C 0.1159(4) 0.3597(3) 0.3481(4) 0.0599(11) Uani 0.854(3) 1 d D U P B 1
H20A H 0.1202 0.2800 0.3645 0.072 Uiso 0.854(3) 1 calc R U P B 1
C21 C 0.0563(4) 0.4366(3) 0.2662(4) 0.0421(9) Uani 0.854(3) 1 d D U P B 1
C22 C 0.1232(7) 0.2964(5) 0.1398(6) 0.107(2) Uani 0.854(3) 1 d D U P B 1
H22A H 0.0940 0.2618 0.0997 0.160 Uiso 0.854(3) 1 calc R U P B 1
H22B H 0.2031 0.3451 0.0828 0.160 Uiso 0.854(3) 1 calc R U P B 1
H22C H 0.1493 0.2354 0.2054 0.160 Uiso 0.854(3) 1 calc R U P B 1
S4' S 0.1414(10) 0.5604(7) 0.2878(10) 0.045(2) Uani 0.146(3) 1 d D U P B 2
C15' C -0.0224(16) 0.6576(12) 0.1158(17) 0.034(4) Uani 0.146(3) 1 d D U P B 2
H15' H -0.0616 0.6762 0.0519 0.041 Uiso 0.146(3) 1 calc R U P B 2
C16' C 0.0163(17) 0.5315(11) 0.1543(15) 0.038(3) Uani 0.146(3) 1 d D U P B 2
C17' C -0.022(2) 0.4633(12) 0.1142(17) 0.045(4) Uani 0.146(3) 1 d D U P B 2
H17' H -0.0589 0.4987 0.0513 0.054 Uiso 0.146(3) 1 calc R U P B 2
C18' C -0.008(3) 0.3441(14) 0.164(2) 0.062(6) Uani 0.146(3) 1 d D U P B 2
H18' H -0.0458 0.2989 0.1423 0.074 Uiso 0.146(3) 1 calc R U P B 2
C19' C 0.059(3) 0.2912(15) 0.244(2) 0.063(6) Uani 0.146(3) 1 d D U P B 2
H19' H 0.0783 0.2105 0.2721 0.075 Uiso 0.146(3) 1 calc R U P B 2
C20' C 0.099(2) 0.3587(15) 0.284(2) 0.056(5) Uani 0.146(3) 1 d D U P B 2
H20' H 0.1372 0.3229 0.3455 0.067 Uiso 0.146(3) 1 calc R U P B 2
C21' C 0.084(2) 0.4769(15) 0.2357(19) 0.039(5) Uani 0.146(3) 1 d D U P B 2
C22' C 0.172(3) 0.452(2) 0.4189(19) 0.044(5) Uani 0.146(3) 1 d D U P B 2
H22D H 0.1448 0.3773 0.4329 0.067 Uiso 0.146(3) 1 calc R U P B 2
H22E H 0.1168 0.4717 0.4877 0.067 Uiso 0.146(3) 1 calc R U P B 2
H22F H 0.2707 0.4496 0.4076 0.067 Uiso 0.146(3) 1 calc R U P B 2
C23 C 0.3230(3) 0.7923(2) -0.0707(2) 0.0354(6) Uani 1 1 d . . . . .
C24 C 0.2197(3) 0.7070(2) -0.0087(2) 0.0333(5) Uani 1 1 d . . . . .
C25 C 0.2525(3) 0.6003(3) -0.0203(3) 0.0502(8) Uani 1 1 d . . . . .
H25A H 0.1843 0.5430 0.0192 0.060 Uiso 1 1 calc R U . . .
C26 C 0.3826(4) 0.5806(3) -0.0886(4) 0.0667(10) Uani 1 1 d . . . . .
H26A H 0.4051 0.5084 -0.0953 0.080 Uiso 1 1 calc R U . . .
C27 C 0.4842(4) 0.6648(3) -0.1494(4) 0.0674(10) Uani 1 1 d . . . . .
H27A H 0.5743 0.6487 -0.1965 0.081 Uiso 1 1 calc R U . . .
C28 C 0.4556(3) 0.7691(3) -0.1418(3) 0.0502(8) Uani 1 1 d . . . . .
H28A H 0.5249 0.8259 -0.1843 0.060 Uiso 1 1 calc R U . . .
O1 O 0.1536(7) 0.9950(6) 0.3750(7) 0.138(3) Uani 0.662(6) 1 d D U P C 1
C29 C 0.1307(9) 0.8734(8) 0.4177(8) 0.093(3) Uani 0.662(6) 1 d D U P C 1
H29A H 0.0379 0.8606 0.4220 0.112 Uiso 0.662(6) 1 calc R U P C 1
H29B H 0.1396 0.8299 0.4972 0.112 Uiso 0.662(6) 1 calc R U P C 1
C30 C 0.2498(10) 0.8377(7) 0.3203(8) 0.087(2) Uani 0.662(6) 1 d D U P C 1
H30A H 0.2843 0.7579 0.3556 0.104 Uiso 0.662(6) 1 calc R U P C 1
H30B H 0.2182 0.8448 0.2561 0.104 Uiso 0.662(6) 1 calc R U P C 1
C31 C 0.3575(9) 0.9231(8) 0.2755(9) 0.103(3) Uani 0.662(6) 1 d D U P C 1
H31A H 0.4252 0.8911 0.3177 0.124 Uiso 0.662(6) 1 calc R U P C 1
H31B H 0.4080 0.9458 0.1890 0.124 Uiso 0.662(6) 1 calc R U P C 1
C32 C 0.2837(9) 1.0174(8) 0.2992(10) 0.099(3) Uani 0.662(6) 1 d D U P C 1
H32A H 0.3342 1.0449 0.3321 0.119 Uiso 0.662(6) 1 calc R U P C 1
H32B H 0.2815 1.0804 0.2231 0.119 Uiso 0.662(6) 1 calc R U P C 1
O1' O 0.3209(11) 0.8713(10) 0.4275(9) 0.108(4) Uani 0.338(6) 1 d D U P C 2
C29' C 0.315(2) 0.9761(15) 0.3356(14) 0.099(6) Uani 0.338(6) 1 d D U P C 2
H29C H 0.4049 1.0158 0.2950 0.119 Uiso 0.338(6) 1 calc R U P C 2
H29D H 0.2403 1.0274 0.3635 0.119 Uiso 0.338(6) 1 calc R U P C 2
C30' C 0.2837(18) 0.9348(17) 0.2559(13) 0.095(5) Uani 0.338(6) 1 d D U P C 2
H30C H 0.3632 0.8926 0.2181 0.114 Uiso 0.338(6) 1 calc R U P C 2
H30D H 0.2505 0.9978 0.1947 0.114 Uiso 0.338(6) 1 calc R U P C 2
C31' C 0.162(2) 0.851(2) 0.3623(17) 0.114(6) Uani 0.338(6) 1 d D U P C 2
H31C H 0.0689 0.8828 0.3581 0.136 Uiso 0.338(6) 1 calc R U P C 2
H31D H 0.1748 0.7729 0.3634 0.136 Uiso 0.338(6) 1 calc R U P C 2
C32' C 0.1815(17) 0.8535(19) 0.4597(14) 0.113(6) Uani 0.338(6) 1 d D U P C 2
H32C H 0.1242 0.9162 0.4814 0.135 Uiso 0.338(6) 1 calc R U P C 2
H32D H 0.1539 0.7795 0.5294 0.135 Uiso 0.338(6) 1 calc R U P C 2

loop_
_atom_site_aniso_label
_atom_site_aniso_U_11
_atom_site_aniso_U_22
_atom_site_aniso_U_33
_atom_site_aniso_U_23
_atom_site_aniso_U_13
_atom_site_aniso_U_12
Fe1 0.02350(18) 0.02213(17) 0.02762(19) -0.00457(13) -0.00957(14) -0.00426(12)
S1 0.0283(3) 0.0273(3) 0.0310(3) -0.0082(2) -0.0118(2) -0.0056(2)
S2 0.0244(3) 0.0304(3) 0.0382(4) -0.0080(3) -0.0089(3) -0.0050(2)
S3 0.0406(4) 0.0365(4) 0.0501(5) 0.0041(3) -0.0175(3) -0.0153(3)
N1 0.0228(9) 0.0245(9) 0.0305(11) -0.0047(8) -0.0097(8) -0.0063(7)
C1 0.0275(12) 0.0331(12) 0.0282(13) -0.0092(10) -0.0119(10) -0.0013(10)
C2 0.0400(15) 0.0462(16) 0.0455(17) -0.0216(14) -0.0167(13) 0.0020(12)
C3 0.0448(17) 0.065(2) 0.0463(18) -0.0314(16) -0.0110(14) 0.0059(15)
C4 0.0351(15) 0.062(2) 0.0388(16) -0.0166(15) -0.0027(13) -0.0012(14)
C5 0.0291(13) 0.0400(14) 0.0344(14) -0.0069(12) -0.0074(11) -0.0049(11)
C6 0.0255(12) 0.0316(12) 0.0284(13) -0.0062(10) -0.0129(10) -0.0005(9)
C8 0.0236(11) 0.0280(11) 0.0333(13) -0.0100(10) -0.0094(10) -0.0029(9)
C9 0.0319(13) 0.0350(13) 0.0396(15) -0.0066(12) -0.0137(12) -0.0064(10)
C10 0.0389(15) 0.0446(16) 0.0501(18) -0.0134(14) -0.0238(14) -0.0005(12)
C11 0.0297(14) 0.0503(17) 0.0585(19) -0.0228(15) -0.0211(13) -0.0017(12)
C12 0.0274(13) 0.0387(14) 0.0514(17) -0.0184(13) -0.0094(12) -0.0078(11)
C13 0.0251(12) 0.0295(12) 0.0354(14) -0.0098(11) -0.0060(10) -0.0058(9)
C14 0.073(2) 0.0446(18) 0.078(3) 0.0117(18) -0.030(2) -0.0337(17)
N2 0.0291(10) 0.0248(9) 0.0320(11) -0.0050(8) -0.0130(9) -0.0044(8)
C7 0.0280(12) 0.0243(11) 0.0335(13) -0.0029(10) -0.0126(10) -0.0063(9)
S4 0.0632(7) 0.0367(6) 0.0787(9) -0.0272(6) -0.0074(6) -0.0135(4)
C15 0.0233(14) 0.0227(14) 0.0390(18) -0.0070(13) -0.0137(13) -0.0032(11)
C16 0.0214(13) 0.0264(14) 0.0337(16) -0.0047(12) -0.0055(11) -0.0005(10)
C17 0.028(3) 0.041(3) 0.036(2) -0.005(2) -0.0139(19) 0.0020(18)
C18 0.0323(19) 0.071(3) 0.039(2) -0.0052(19) -0.0156(16) 0.0029(19)
C19 0.044(2) 0.061(3) 0.045(2) 0.007(2) -0.0115(19) 0.015(2)
C20 0.049(2) 0.0342(18) 0.060(3) 0.0032(17) -0.012(2) 0.0083(16)
C21 0.035(2) 0.0256(17) 0.046(2) -0.0064(16) -0.0037(17) 0.0005(16)
C22 0.111(4) 0.065(3) 0.138(6) -0.068(4) -0.007(4) 0.002(3)
S4' 0.044(5) 0.039(4) 0.055(4) -0.009(3) -0.028(4) -0.006(3)
C15' 0.024(6) 0.023(6) 0.056(8) -0.005(5) -0.026(5) -0.001(4)
C16' 0.034(7) 0.028(5) 0.046(7) -0.007(5) -0.016(6) -0.005(4)
C17' 0.065(11) 0.018(6) 0.046(9) 0.006(5) -0.026(8) -0.018(5)
C18' 0.091(15) 0.022(7) 0.068(12) 0.007(6) -0.045(12) -0.014(6)
C19' 0.076(13) 0.042(7) 0.058(11) -0.001(6) -0.028(10) -0.012(7)
C20' 0.047(11) 0.045(7) 0.062(11) -0.007(6) -0.022(10) -0.002(6)
C21' 0.026(10) 0.041(7) 0.042(9) -0.006(6) -0.011(8) -0.006(6)
C22' 0.038(12) 0.046(11) 0.048(9) -0.018(8) -0.019(8) 0.010(11)
C23 0.0321(13) 0.0389(14) 0.0333(14) -0.0110(11) -0.0138(11) 0.0002(11)
C24 0.0358(13) 0.0329(13) 0.0337(14) -0.0131(11) -0.0160(11) 0.0019(10)
C25 0.0509(18) 0.0426(16) 0.060(2) -0.0277(15) -0.0144(16) -0.0001(13)
C26 0.067(2) 0.061(2) 0.079(3) -0.047(2) -0.014(2) 0.0077(18)
C27 0.051(2) 0.083(3) 0.070(2) -0.051(2) -0.0049(18) 0.0120(18)
C28 0.0356(15) 0.062(2) 0.0484(18) -0.0267(16) -0.0049(13) -0.0012(14)
O1 0.107(4) 0.143(5) 0.148(6) -0.057(4) -0.025(4) -0.013(4)
C29 0.065(4) 0.112(5) 0.072(5) -0.011(4) -0.019(4) -0.012(4)
C30 0.094(5) 0.078(4) 0.083(5) -0.028(4) -0.026(4) -0.010(4)
C31 0.080(5) 0.118(6) 0.105(6) -0.069(5) 0.016(4) -0.031(4)
C32 0.076(5) 0.096(5) 0.111(7) -0.048(5) -0.002(5) -0.020(4)
O1' 0.097(6) 0.153(9) 0.089(6) -0.044(6) -0.040(5) -0.026(6)
C29' 0.097(11) 0.153(11) 0.072(7) -0.047(7) -0.034(7) -0.043(9)
C30' 0.084(9) 0.146(13) 0.080(7) -0.060(7) -0.039(7) 0.002(8)
C31' 0.099(11) 0.167(15) 0.101(9) -0.055(9) -0.048(8) -0.026(11)
C32' 0.088(8) 0.171(14) 0.077(8) -0.029(7) -0.033(6) -0.039(8)

loop_
_atom_type_symbol
_atom_type_description
_atom_type_scat_dispersion_real
_atom_type_scat_dispersion_imag
_atom_type_scat_source
C C 0.0033 0.0016 'International Tables Vol C Tables 4.2.6.8 and 6.1.1.4'
H H 0.0000 0.0000 'International Tables Vol C Tables 4.2.6.8 and 6.1.1.4'
N N 0.0061 0.0033 'International Tables Vol C Tables 4.2.6.8 and 6.1.1.4'
O O 0.0106 0.0060 'International Tables Vol C Tables 4.2.6.8 and 6.1.1.4'
S S 0.1246 0.1234 'International Tables Vol C Tables 4.2.6.8 and 6.1.1.4'
Fe Fe 0.3463 0.8444 'International Tables Vol C Tables 4.2.6.8 and 6.1.1.4'

loop_
_geom_angle_atom_site_label_1
_geom_angle_atom_site_label_2
_geom_angle_atom_site_label_3
_geom_angle
_geom_angle_site_symmetry_1
_geom_angle_site_symmetry_3
N2 Fe1 N1 84.36(9) . .
N2 Fe1 S2 86.57(7) . .
N1 Fe1 S2 157.94(6) . .
N2 Fe1 S1 157.11(7) . .
N1 Fe1 S1 86.82(6) . .
S2 Fe1 S1 93.95(3) . .
N2 Fe1 S1 101.88(7) . 2_575
N1 Fe1 S1 103.71(6) . 2_575
S2 Fe1 S1 97.81(3) . 2_575
S1 Fe1 S1 100.72(2) . 2_575
N2 Fe1 Fe1 149.97(7) . 2_575
N1 Fe1 Fe1 98.57(6) . 2_575
S2 Fe1 Fe1 99.33(2) . 2_575
S1 Fe1 Fe1 52.452(19) . 2_575
S1 Fe1 Fe1 48.264(18) 2_575 2_575
C1 S1 Fe1 98.48(9) . .
C1 S1 Fe1 106.95(8) . 2_575
Fe1 S1 Fe1 79.29(2) . 2_575
C23 S2 Fe1 97.97(9) . .
C13 S3 C14 103.30(15) . .
C6 N1 C7 117.8(2) . .
C6 N1 Fe1 122.39(16) . .
C7 N1 Fe1 118.63(16) . .
C2 C1 C6 121.7(2) . .
C2 C1 S1 122.9(2) . .
C6 C1 S1 115.41(19) . .
C1 C2 C3 120.0(3) . .
C1 C2 H2A 120.0 . .
C3 C2 H2A 120.0 . .
C4 C3 C2 119.2(3) . .
C4 C3 H3A 120.4 . .
C2 C3 H3A 120.4 . .
C3 C4 C5 121.8(3) . .
C3 C4 H4A 119.1 . .
C5 C4 H4A 119.1 . .
C4 C5 C6 120.3(3) . .
C4 C5 H5A 119.8 . .
C6 C5 H5A 119.8 . .
N1 C6 C5 126.2(2) . .
N1 C6 C1 116.8(2) . .
C5 C6 C1 117.0(2) . .
C9 C8 C13 118.3(2) . .
C9 C8 C7 121.2(2) . .
C13 C8 C7 120.5(2) . .
C10 C9 C8 121.6(2) . .
C10 C9 H9A 119.2 . .
C8 C9 H9A 119.2 . .
C11 C10 C9 119.6(3) . .
C11 C10 H10A 120.2 . .
C9 C10 H10A 120.2 . .
C12 C11 C10 120.4(2) . .
C12 C11 H11A 119.8 . .
C10 C11 H11A 119.8 . .
C11 C12 C13 120.7(2) . .
C11 C12 H12A 119.7 . .
C13 C12 H12A 119.7 . .
C12 C13 C8 119.5(2) . .
C12 C13 S3 122.3(2) . .
C8 C13 S3 118.21(18) . .
S3 C14 H14A 109.5 . .
S3 C14 H14B 109.5 . .
H14A C14 H14B 109.5 . .
S3 C14 H14C 109.5 . .
H14A C14 H14C 109.5 . .
H14B C14 H14C 109.5 . .
C24 N2 C15' 118.5(6) . .
C24 N2 C15 120.2(2) . .
C24 N2 Fe1 121.48(17) . .
C15' N2 Fe1 117.4(6) . .
C15 N2 Fe1 118.29(18) . .
N1 C7 C8 112.92(19) . .
N1 C7 C15 108.5(2) . .
C8 C7 C15 115.1(2) . .
N1 C7 C15' 107.9(5) . .
C8 C7 C15' 100.6(7) . .
N1 C7 H7A 106.6 . .
C8 C7 H7A 106.6 . .
C15 C7 H7A 106.6 . .
C21 S4 C22 102.0(3) . .
N2 C15 C16 109.8(2) . .
N2 C15 C7 108.2(2) . .
C16 C15 C7 111.4(3) . .
N2 C15 H15A 109.1 . .
C16 C15 H15A 109.1 . .
C7 C15 H15A 109.1 . .
C17 C16 C21 119.0(4) . .
C17 C16 C15 117.1(3) . .
C21 C16 C15 123.9(3) . .
C18 C17 C16 120.7(5) . .
C18 C17 H17A 119.7 . .
C16 C17 H17A 119.7 . .
C19 C18 C17 119.2(5) . .
C19 C18 H18A 120.4 . .
C17 C18 H18A 120.4 . .
C20 C19 C18 120.4(4) . .
C20 C19 H19A 119.8 . .
C18 C19 H19A 119.8 . .
C19 C20 C21 120.8(4) . .
C19 C20 H20A 119.6 . .
C21 C20 H20A 119.6 . .
C20 C21 C16 119.8(4) . .
C20 C21 S4 119.1(3) . .
C16 C21 S4 121.0(3) . .
S4 C22 H22A 109.5 . .
S4 C22 H22B 109.5 . .
H22A C22 H22B 109.5 . .
S4 C22 H22C 109.5 . .
H22A C22 H22C 109.5 . .
H22B C22 H22C 109.5 . .
C21' S4' C22' 102.3(10) . .
N2 C15' C16' 115.0(12) . .
N2 C15' C7 104.4(9) . .
C16' C15' C7 119.1(13) . .
N2 C15' H15' 105.8 . .
C16' C15' H15' 105.8 . .
C7 C15' H15' 105.8 . .
C21' C16' C17' 117.0(12) . .
C21' C16' C15' 122.1(14) . .
C17' C16' C15' 120.8(13) . .
C16' C17' C18' 121.2(15) . .
C16' C17' H17' 119.4 . .
C18' C17' H17' 119.4 . .
C19' C18' C17' 120.8(18) . .
C19' C18' H18' 119.6 . .
C17' C18' H18' 119.6 . .
C18' C19' C20' 117.7(17) . .
C18' C19' H19' 121.1 . .
C20' C19' H19' 121.1 . .
C21' C20' C19' 121.6(17) . .
C21' C20' H20' 119.2 . .
C19' C20' H20' 119.2 . .
C20' C21' C16' 120.9(14) . .
C20' C21' S4' 119.7(13) . .
C16' C21' S4' 119.3(12) . .
S4' C22' H22D 109.5 . .
S4' C22' H22E 109.5 . .
H22D C22' H22E 109.5 . .
S4' C22' H22F 109.5 . .
H22D C22' H22F 109.5 . .
H22E C22' H22F 109.5 . .
C28 C23 C24 119.7(3) . .
C28 C23 S2 123.8(2) . .
C24 C23 S2 116.4(2) . .
N2 C24 C25 125.3(2) . .
N2 C24 C23 115.5(2) . .
C25 C24 C23 119.2(2) . .
C26 C25 C24 119.4(3) . .
C26 C25 H25A 120.3 . .
C24 C25 H25A 120.3 . .
C25 C26 C27 121.3(3) . .
C25 C26 H26A 119.4 . .
C27 C26 H26A 119.4 . .
C28 C27 C26 121.0(3) . .
C28 C27 H27A 119.5 . .
C26 C27 H27A 119.5 . .
C27 C28 C23 119.5(3) . .
C27 C28 H28A 120.3 . .
C23 C28 H28A 120.3 . .
C32 O1 C29 108.6(7) . .
O1 C29 C30 102.7(6) . .
O1 C29 H29A 111.2 . .
C30 C29 H29A 111.2 . .
O1 C29 H29B 111.2 . .
C30 C29 H29B 111.2 . .
H29A C29 H29B 109.1 . .
C31 C30 C29 101.6(7) . .
C31 C30 H30A 111.5 . .
C29 C30 H30A 111.5 . .
C31 C30 H30B 111.5 . .
C29 C30 H30B 111.5 . .
H30A C30 H30B 109.3 . .
C32 C31 C30 104.9(7) . .
C32 C31 H31A 110.8 . .
C30 C31 H31A 110.8 . .
C32 C31 H31B 110.8 . .
C30 C31 H31B 110.8 . .
H31A C31 H31B 108.8 . .
O1 C32 C31 114.3(8) . .
O1 C32 H32A 108.7 . .
C31 C32 H32A 108.7 . .
O1 C32 H32B 108.7 . .
C31 C32 H32B 108.7 . .
H32A C32 H32B 107.6 . .
C32' O1' C29' 92.0(12) . .
O1' C29' C30' 99.6(12) . .
O1' C29' H29C 111.8 . .
C30' C29' H29C 111.9 . .
O1' C29' H29D 111.8 . .
C30' C29' H29D 111.8 . .
H29C C29' H29D 109.6 . .
C29' C30' C31' 94.8(11) . .
C29' C30' H30C 112.8 . .
C31' C30' H30C 112.8 . .
C29' C30' H30D 112.8 . .
C31' C30' H30D 112.8 . .
H30C C30' H30D 110.2 . .
C32' C31' C30' 99.5(12) . .
C32' C31' H31C 111.9 . .
C30' C31' H31C 111.9 . .
C32' C31' H31D 111.9 . .
C30' C31' H31D 111.9 . .
H31C C31' H31D 109.6 . .
O1' C32' C31' 107.8(14) . .
O1' C32' H32C 110.2 . .
C31' C32' H32C 110.2 . .
O1' C32' H32D 110.2 . .
C31' C32' H32D 110.2 . .
H32C C32' H32D 108.5 . .

loop_
_geom_bond_atom_site_label_1
_geom_bond_atom_site_label_2
_geom_bond_distance
_geom_bond_site_symmetry_2
Fe1 N2 1.851(2) .
Fe1 N1 1.8592(19) .
Fe1 S2 2.1954(7) .
Fe1 S1 2.2148(7) .
Fe1 S1 2.3532(7) 2_575
Fe1 Fe1 2.9163(6) 2_575
S1 C1 1.756(3) .
S1 Fe1 2.3532(7) 2_575
S2 C23 1.710(3) .
S3 C13 1.770(3) .
S3 C14 1.785(3) .
N1 C6 1.372(3) .
N1 C7 1.468(3) .
C1 C2 1.380(4) .
C1 C6 1.415(3) .
C2 C3 1.387(4) .
C2 H2A 0.9500 .
C3 C4 1.378(5) .
C3 H3A 0.9500 .
C4 C5 1.379(4) .
C4 H4A 0.9500 .
C5 C6 1.409(4) .
C5 H5A 0.9500 .
C8 C9 1.386(3) .
C8 C13 1.400(3) .
C8 C7 1.527(3) .
C9 C10 1.381(4) .
C9 H9A 0.9500 .
C10 C11 1.372(4) .
C10 H10A 0.9500 .
C11 C12 1.368(4) .
C11 H11A 0.9500 .
C12 C13 1.397(4) .
C12 H12A 0.9500 .
C14 H14A 0.9800 .
C14 H14B 0.9800 .
C14 H14C 0.9800 .
N2 C24 1.358(3) .
N2 C15' 1.489(15) .
N2 C15 1.503(4) .
C7 C15 1.537(4) .
C7 C15' 1.627(16) .
C7 H7A 1.0000 .
S4 C21 1.789(4) .
S4 C22 1.809(5) .
C15 C16 1.506(4) .
C15 H15A 1.0000 .
C16 C17 1.393(7) .
C16 C21 1.396(5) .
C17 C18 1.391(7) .
C17 H17A 0.9500 .
C18 C19 1.387(7) .
C18 H18A 0.9500 .
C19 C20 1.368(7) .
C19 H19A 0.9500 .
C20 C21 1.382(5) .
C20 H20A 0.9500 .
C22 H22A 0.9800 .
C22 H22B 0.9800 .
C22 H22C 0.9800 .
S4' C21' 1.791(16) .
S4' C22' 1.797(17) .
C15' C16' 1.503(15) .
C15' H15' 1.0000 .
C16' C21' 1.383(16) .
C16' C17' 1.388(15) .
C17' C18' 1.389(16) .
C17' H17' 0.9500 .
C18' C19' 1.366(18) .
C18' H18' 0.9500 .
C19' C20' 1.379(17) .
C19' H19' 0.9500 .
C20' C21' 1.377(16) .
C20' H20' 0.9500 .
C22' H22D 0.9800 .
C22' H22E 0.9800 .
C22' H22F 0.9800 .
C23 C28 1.405(4) .
C23 C24 1.424(4) .
C24 C25 1.413(4) .
C25 C26 1.359(5) .
C25 H25A 0.9500 .
C26 C27 1.403(5) .
C26 H26A 0.9500 .
C27 C28 1.361(5) .
C27 H27A 0.9500 .
C28 H28A 0.9500 .
O1 C32 1.334(10) .
O1 C29 1.450(10) .
C29 C30 1.576(11) .
C29 H29A 0.9900 .
C29 H29B 0.9900 .
C30 C31 1.489(10) .
C30 H30A 0.9900 .
C30 H30B 0.9900 .
C31 C32 1.399(11) .
C31 H31A 0.9900 .
C31 H31B 0.9900 .
C32 H32A 0.9900 .
C32 H32B 0.9900 .
O1' C32' 1.384(15) .
O1' C29' 1.383(16) .
C29' C30' 1.529(17) .
C29' H29C 0.9900 .
C29' H29D 0.9900 .
C30' C31' 1.607(17) .
C30' H30C 0.9900 .
C30' H30D 0.9900 .
C31' C32' 1.399(17) .
C31' H31C 0.9900 .
C31' H31D 0.9900 .
C32' H32C 0.9900 .
C32' H32D 0.9900 .

loop_
_geom_hbond_atom_site_label_D
_geom_hbond_atom_site_label_H
_geom_hbond_atom_site_label_A
_geom_hbond_distance_DH
_geom_hbond_distance_HA
_geom_hbond_distance_DA
_geom_hbond_angle_DHA
_geom_hbond_site_symmetry_A
C14 H14A O1' 0.98 2.19 3.127(12) 159.1 2_566
C15 H15A S4 1.00 2.62 3.171(3) 114.9 .
C25 H25A S4 0.95 2.81 3.725(3) 162.0 .
C30' H30D S1 0.99 2.90 3.669(16) 134.9 .

loop_
_geom_torsion_atom_site_label_1
_geom_torsion_atom_site_label_2
_geom_torsion_atom_site_label_3
_geom_torsion_atom_site_label_4
_geom_torsion
_geom_torsion_site_symmetry_1
N2 Fe1 N1 C6 155.96(19) .
S2 Fe1 N1 C6 89.8(2) .
S1 Fe1 N1 C6 -2.89(17) .
S1 Fe1 N1 C6 -103.15(17) 2_575
Fe1 Fe1 N1 C6 -54.16(18) 2_575
N2 Fe1 N1 C7 -11.29(16) .
S2 Fe1 N1 C7 -77.5(2) .
S1 Fe1 N1 C7 -170.14(16) .
S1 Fe1 N1 C7 89.60(16) 2_575
Fe1 Fe1 N1 C7 138.59(15) 2_575
Fe1 S1 C1 C2 177.0(2) .
Fe1 S1 C1 C2 -101.7(2) 2_575
Fe1 S1 C1 C6 -2.15(19) .
Fe1 S1 C1 C6 79.16(18) 2_575
C6 C1 C2 C3 0.0(4) .
S1 C1 C2 C3 -179.1(2) .
C1 C2 C3 C4 -1.0(5) .
C2 C3 C4 C5 0.4(5) .
C3 C4 C5 C6 1.2(4) .
C7 N1 C6 C5 -10.8(3) .
Fe1 N1 C6 C5 -178.16(19) .
C7 N1 C6 C1 169.5(2) .
Fe1 N1 C6 C1 2.1(3) .
C4 C5 C6 N1 178.1(2) .
C4 C5 C6 C1 -2.2(4) .
C2 C1 C6 N1 -178.6(2) .
S1 C1 C6 N1 0.5(3) .
C2 C1 C6 C5 1.6(4) .
S1 C1 C6 C5 -179.26(18) .
C13 C8 C9 C10 -0.6(4) .
C7 C8 C9 C10 -179.9(3) .
C8 C9 C10 C11 1.3(4) .
C9 C10 C11 C12 -0.5(5) .
C10 C11 C12 C13 -1.0(4) .
C11 C12 C13 C8 1.7(4) .
C11 C12 C13 S3 -179.2(2) .
C9 C8 C13 C12 -0.8(4) .
C7 C8 C13 C12 178.5(2) .
C9 C8 C13 S3 -180.0(2) .
C7 C8 C13 S3 -0.7(3) .
C14 S3 C13 C12 15.7(3) .
C14 S3 C13 C8 -165.2(2) .
N1 Fe1 N2 C24 -173.9(2) .
S2 Fe1 N2 C24 -14.01(18) .
S1 Fe1 N2 C24 -106.0(2) .
S1 Fe1 N2 C24 83.26(19) 2_575
Fe1 Fe1 N2 C24 88.7(2) 2_575
N1 Fe1 N2 C15' 24.7(9) .
S2 Fe1 N2 C15' -175.5(9) .
S1 Fe1 N2 C15' 92.5(9) .
S1 Fe1 N2 C15' -78.2(9) 2_575
Fe1 Fe1 N2 C15' -72.7(9) 2_575
N1 Fe1 N2 C15 3.2(2) .
S2 Fe1 N2 C15 163.1(2) .
S1 Fe1 N2 C15 71.0(3) .
S1 Fe1 N2 C15 -99.7(2) 2_575
Fe1 Fe1 N2 C15 -94.2(2) 2_575
C6 N1 C7 C8 79.3(3) .
Fe1 N1 C7 C8 -112.9(2) .
C6 N1 C7 C15 -151.8(2) .
Fe1 N1 C7 C15 16.0(3) .
C6 N1 C7 C15' -170.4(7) .
Fe1 N1 C7 C15' -2.6(8) .
C9 C8 C7 N1 30.2(3) .
C13 C8 C7 N1 -149.1(2) .
C9 C8 C7 C15 -95.2(3) .
C13 C8 C7 C15 85.5(3) .
C9 C8 C7 C15' -84.6(6) .
C13 C8 C7 C15' 96.1(6) .
C24 N2 C15 C16 59.9(3) .
Fe1 N2 C15 C16 -117.2(2) .
C24 N2 C15 C7 -178.3(2) .
Fe1 N2 C15 C7 4.6(3) .
N1 C7 C15 N2 -12.0(3) .
C8 C7 C15 N2 115.6(2) .
N1 C7 C15 C16 108.8(3) .
C8 C7 C15 C16 -123.6(3) .
N2 C15 C16 C17 55.7(4) .
C7 C15 C16 C17 -64.1(4) .
N2 C15 C16 C21 -126.3(3) .
C7 C15 C16 C21 113.8(3) .
C21 C16 C17 C18 1.4(7) .
C15 C16 C17 C18 179.5(4) .
C16 C17 C18 C19 0.6(7) .
C17 C18 C19 C20 -1.5(7) .
C18 C19 C20 C21 0.4(7) .
C19 C20 C21 C16 1.6(6) .
C19 C20 C21 S4 -177.1(3) .
C17 C16 C21 C20 -2.5(6) .
C15 C16 C21 C20 179.5(3) .
C17 C16 C21 S4 176.2(3) .
C15 C16 C21 S4 -1.7(5) .
C22 S4 C21 C20 -53.4(4) .
C22 S4 C21 C16 127.8(4) .
C24 N2 C15' C16' 35.9(17) .
Fe1 N2 C15' C16' -162.0(10) .
C24 N2 C15' C7 168.2(5) .
Fe1 N2 C15' C7 -29.8(13) .
N1 C7 C15' N2 18.8(12) .
C8 C7 C15' N2 137.3(9) .
N1 C7 C15' C16' 148.7(11) .
C8 C7 C15' C16' -92.8(13) .
N2 C15' C16' C21' 59(2) .
C7 C15' C16' C21' -66(2) .
N2 C15' C16' C17' -125.2(18) .
C7 C15' C16' C17' 110(2) .
C21' C16' C17' C18' 7(3) .
C15' C16' C17' C18' -169(2) .
C16' C17' C18' C19' -8(4) .
C17' C18' C19' C20' 7(4) .
C18' C19' C20' C21' -6(4) .
C19' C20' C21' C16' 6(4) .
C19' C20' C21' S4' -178(2) .
C17' C16' C21' C20' -7(3) .
C15' C16' C21' C20' 170(2) .
C17' C16' C21' S4' 178.1(17) .
C15' C16' C21' S4' -5(3) .
C22' S4' C21' C20' -12(2) .
C22' S4' C21' C16' 163.2(19) .
Fe1 S2 C23 C28 173.9(2) .
Fe1 S2 C23 C24 -9.4(2) .
C15' N2 C24 C25 -9.7(10) .
C15 N2 C24 C25 12.0(4) .
Fe1 N2 C24 C25 -171.0(2) .
C15' N2 C24 C23 172.2(9) .
C15 N2 C24 C23 -166.1(2) .
Fe1 N2 C24 C23 11.0(3) .
C28 C23 C24 N2 178.0(2) .
S2 C23 C24 N2 1.2(3) .
C28 C23 C24 C25 -0.2(4) .
S2 C23 C24 C25 -177.0(2) .
N2 C24 C25 C26 -176.8(3) .
C23 C24 C25 C26 1.2(5) .
C24 C25 C26 C27 -1.1(6) .
C25 C26 C27 C28 0.0(6) .
C26 C27 C28 C23 0.9(6) .
C24 C23 C28 C27 -0.8(5) .
S2 C23 C28 C27 175.7(3) .
C32 O1 C29 C30 -19.8(11) .
O1 C29 C30 C31 27.1(10) .
C29 C30 C31 C32 -25.1(12) .
C29 O1 C32 C31 4.0(15) .
C30 C31 C32 O1 14.8(16) .
C32' O1' C29' C30' -65.3(15) .
O1' C29' C30' C31' 47.4(18) .
C29' C30' C31' C32' -11(2) .
C29' O1' C32' C31' 61(2) .
C30' C31' C32' O1' -29(2) .
